data_4339438
loop_
_publ_author_name
'Makarycheva-Mikhailova, Anastassiya V'
'Golenetskaya, Julia A.'
'Bokach, Nadezhda A.'
'Balova, Irina A.'
'Haukka, Matti'
'Kukushkin, Vadim Yu'

_publ_section_title
;
 PtII-mediated 1,3-dipolar cycloaddition of oxazoline N-oxides to nitriles
 as a key step to dihydrooxazolo-1,2,4-oxadiazoles.
;
_journal_issue 20
_journal_name_full 'Inorganic chemistry'
_journal_page_first 8323
_journal_page_last 8331
_journal_paper_doi 10.1021/ic701133b
_journal_volume 46
_journal_year 2007
_chemical_formula_moiety 'C28 H36 Cl2 N4 O4 Pt'
_chemical_formula_sum 'C28 H36 Cl2 N4 O4 Pt'
_chemical_formula_weight 758.60
_chemical_name_systematic
; 
 ? 
;
_space_group_IT_number 14
_symmetry_cell_setting monoclinic
_symmetry_space_group_name_Hall '-P 2yn'
_symmetry_space_group_name_H-M 'P 1 21/n 1'
_atom_sites_solution_hydrogens geom
_atom_sites_solution_primary direct
_atom_sites_solution_secondary difmap
_audit_creation_method SHELXL-97
_cell_angle_alpha 90.00
_cell_angle_beta 105.088(6)
_cell_angle_gamma 90.00
_cell_formula_units_Z 2
_cell_length_a 9.4537(7)
_cell_length_b 10.5337(5)
_cell_length_c 15.6088(11)
_cell_measurement_reflns_used 3589
_cell_measurement_temperature 105(2)
_cell_measurement_theta_max 27.48
_cell_measurement_theta_min 1.00
_cell_volume 1500.78(17)
_computing_cell_refinement 'EvalCCD (Duisenberg, 1998-2003)'
_computing_data_collection 'Collect (Nonius BV, 1997-2000)'
_computing_data_reduction 'EvalCCD (Duisenberg, 1998-2003)'
_computing_molecular_graphics 'Diamond v.3.1d (Brandenburg, 2006)'
_computing_publication_material 'SHELXL-97 (Sheldrick, 1997)'
_computing_structure_refinement 'SHELXL-97 (Sheldrick, 1997)'
_computing_structure_solution 'SHELXS-97 (Sheldrick, 1997)'
_diffrn_ambient_temperature 105(2)
_diffrn_detector_area_resol_mean 9
_diffrn_measured_fraction_theta_full 0.999
_diffrn_measured_fraction_theta_max 0.999
_diffrn_measurement_device '95mm CCD camera on \k-goniostat'
_diffrn_measurement_device_type 'Nonius KappaCCD'
_diffrn_measurement_method '\f scans and \w scans with \k offset'
_diffrn_radiation_monochromator 'horizontally mounted graphite crystal'
_diffrn_radiation_source 'fine-focus sealed tube'
_diffrn_radiation_type MoK\a
_diffrn_radiation_wavelength 0.71073
_diffrn_reflns_av_R_equivalents 0.0343
_diffrn_reflns_av_sigmaI/netI 0.0429
_diffrn_reflns_limit_h_max 11
_diffrn_reflns_limit_h_min -9
_diffrn_reflns_limit_k_max 11
_diffrn_reflns_limit_k_min -12
_diffrn_reflns_limit_l_max 18
_diffrn_reflns_limit_l_min -19
_diffrn_reflns_number 8440
_diffrn_reflns_theta_full 26.00
_diffrn_reflns_theta_max 26.00
_diffrn_reflns_theta_min 2.36
_exptl_absorpt_coefficient_mu 4.892
_exptl_absorpt_correction_T_max 0.7920
_exptl_absorpt_correction_T_min 0.4442
_exptl_absorpt_correction_type multi-scan
_exptl_absorpt_process_details 'SADABS v.2.10 (Sheldrick, 2003)'
_exptl_crystal_colour yellow
_exptl_crystal_density_diffrn 1.679
_exptl_crystal_density_method 'not measured'
_exptl_crystal_description plate
_exptl_crystal_F_000 752
_exptl_crystal_size_max 0.20
_exptl_crystal_size_mid 0.09
_exptl_crystal_size_min 0.05
_refine_diff_density_max 0.795
_refine_diff_density_min -0.475
_refine_diff_density_rms 0.111
_refine_ls_extinction_method none
_refine_ls_goodness_of_fit_ref 1.051
_refine_ls_hydrogen_treatment constr
_refine_ls_matrix_type full
_refine_ls_number_parameters 181
_refine_ls_number_reflns 2948
_refine_ls_number_restraints 0
_refine_ls_restrained_S_all 1.051
_refine_ls_R_factor_all 0.0471
_refine_ls_R_factor_gt 0.0217
_refine_ls_shift/su_max 0.001
_refine_ls_shift/su_mean 0.000
_refine_ls_structure_factor_coef Fsqd
_refine_ls_weighting_details 'calc w=1/[\s^2^(Fo^2^)+(0.0081P)^2^+1.0609P] where P=(Fo^2^+2Fc^2^)/3'
_refine_ls_weighting_scheme calc
_refine_ls_wR_factor_gt 0.0381
_refine_ls_wR_factor_ref 0.0433
_reflns_number_gt 2109
_reflns_number_total 2948
_reflns_threshold_expression >2sigma(I)
_cod_data_source_file ic701133b-file001.cif
_cod_data_source_block compound_5
_cod_original_sg_symbol_H-M 'P 21/n'
_cod_database_code 4339438

loop_
_symmetry_equiv_pos_as_xyz
'x, y, z'
'-x+1/2, y+1/2, -z+1/2'
'-x, -y, -z'
'x-1/2, -y-1/2, z-1/2'

loop_
_atom_site_label
_atom_site_type_symbol
_atom_site_fract_x
_atom_site_fract_y
_atom_site_fract_z
_atom_site_U_iso_or_equiv
_atom_site_adp_type
_atom_site_occupancy
_atom_site_symmetry_multiplicity
_atom_site_calc_flag
_atom_site_refinement_flags
Pt1 Pt 0.5000 0.0000 0.0000 0.00983(6) Uani 1 2 d S
Cl1 Cl 0.72581(10) -0.03435(8) 0.09565(6) 0.0212(2) Uani 1 1 d .
O1 O 0.3922(3) -0.0522(2) 0.23739(16) 0.0145(6) Uani 1 1 d .
O2 O 0.5096(3) 0.2100(2) 0.16386(16) 0.0163(6) Uani 1 1 d .
N1 N 0.4189(3) 0.0086(3) 0.10689(15) 0.0106(5) Uani 1 1 d .
N2 N 0.3736(3) 0.0862(3) 0.2382(2) 0.0124(7) Uani 1 1 d .
C1 C 0.4162(4) -0.0834(3) 0.1598(3) 0.0135(9) Uani 1 1 d .
C2 C 0.5029(4) 0.1439(3) 0.3037(2) 0.0166(8) Uani 1 1 d .
C3 C 0.5671(5) 0.0566(4) 0.3814(2) 0.0309(10) Uani 1 1 d .
H3A H 0.4895 0.0292 0.4083 0.046 Uiso 1 1 calc R
H3B H 0.6428 0.1021 0.4256 0.046 Uiso 1 1 calc R
H3C H 0.6106 -0.0178 0.3604 0.046 Uiso 1 1 calc R
C4 C 0.4429(4) 0.2641(3) 0.3355(2) 0.0203(8) Uani 1 1 d .
H4A H 0.3984 0.3179 0.2843 0.030 Uiso 1 1 calc R
H4B H 0.5229 0.3104 0.3760 0.030 Uiso 1 1 calc R
H4C H 0.3687 0.2414 0.3665 0.030 Uiso 1 1 calc R
C5 C 0.6057(4) 0.1740(4) 0.2472(2) 0.0197(8) Uani 1 1 d .
H5A H 0.6725 0.2444 0.2730 0.024 Uiso 1 1 calc R
H5B H 0.6646 0.0987 0.2405 0.024 Uiso 1 1 calc R
C6 C 0.3897(4) 0.1280(3) 0.1490(2) 0.0109(8) Uani 1 1 d .
C7 C 0.2548(4) 0.1953(3) 0.0962(2) 0.0168(8) Uani 1 1 d .
H7A H 0.2705 0.2216 0.0384 0.020 Uiso 1 1 calc R
H7B H 0.2398 0.2731 0.1283 0.020 Uiso 1 1 calc R
C8 C 0.1181(4) 0.1144(4) 0.0795(2) 0.0223(9) Uani 1 1 d .
H8A H 0.1272 0.0425 0.0415 0.033 Uiso 1 1 calc R
H8B H 0.0327 0.1656 0.0502 0.033 Uiso 1 1 calc R
H8C H 0.1058 0.0827 0.1362 0.033 Uiso 1 1 calc R
C9 C 0.4318(4) -0.2198(3) 0.1452(2) 0.0124(8) Uani 1 1 d .
C10 C 0.4909(4) -0.2981(3) 0.2158(2) 0.0180(8) Uani 1 1 d .
H10 H 0.5239 -0.2636 0.2738 0.022 Uiso 1 1 calc R
C11 C 0.5023(4) -0.4273(3) 0.2026(3) 0.0214(9) Uani 1 1 d .
H11 H 0.5450 -0.4813 0.2511 0.026 Uiso 1 1 calc R
C12 C 0.4516(4) -0.4767(3) 0.1191(3) 0.0227(9) Uani 1 1 d .
H12 H 0.4587 -0.5654 0.1100 0.027 Uiso 1 1 calc R
C13 C 0.3904(4) -0.3990(3) 0.0479(3) 0.0226(9) Uani 1 1 d .
H13 H 0.3548 -0.4344 -0.0097 0.027 Uiso 1 1 calc R
C14 C 0.3809(4) -0.2695(3) 0.0605(2) 0.0158(8) Uani 1 1 d .
H14 H 0.3399 -0.2154 0.0117 0.019 Uiso 1 1 calc R

loop_
_atom_site_aniso_label
_atom_site_aniso_U_11
_atom_site_aniso_U_22
_atom_site_aniso_U_33
_atom_site_aniso_U_23
_atom_site_aniso_U_13
_atom_site_aniso_U_12
Pt1 0.01095(9) 0.01049(9) 0.00794(9) 0.00081(11) 0.00226(6) 0.00078(11)
Cl1 0.0132(4) 0.0365(6) 0.0122(4) -0.0016(4) 0.0004(3) 0.0065(3)
O1 0.0214(15) 0.0116(12) 0.0118(13) -0.0011(10) 0.0068(11) -0.0051(10)
O2 0.0172(15) 0.0153(13) 0.0171(14) -0.0020(11) 0.0059(12) -0.0043(11)
N1 0.0133(13) 0.0063(13) 0.0117(12) -0.0007(15) 0.0024(10) 0.0001(14)
N2 0.0175(18) 0.0070(15) 0.0123(16) -0.0016(12) 0.0032(13) 0.0002(12)
C1 0.0069(19) 0.018(2) 0.014(2) -0.0036(16) -0.0005(16) -0.0003(15)
C2 0.017(2) 0.0190(19) 0.0126(18) -0.0068(15) 0.0014(15) 0.0006(15)
C3 0.033(3) 0.035(2) 0.017(2) -0.0024(18) -0.0067(19) 0.0011(19)
C4 0.021(2) 0.018(2) 0.024(2) -0.0103(17) 0.0089(17) -0.0043(15)
C5 0.012(2) 0.025(2) 0.020(2) -0.0071(17) 0.0002(16) -0.0026(15)
C6 0.017(2) 0.0109(19) 0.0075(18) -0.0016(15) 0.0077(16) -0.0021(15)
C7 0.022(2) 0.0142(19) 0.0137(18) -0.0011(15) 0.0044(16) 0.0057(15)
C8 0.014(2) 0.034(2) 0.017(2) -0.0025(17) 0.0014(16) 0.0057(16)
C9 0.010(2) 0.0127(18) 0.0150(19) -0.0022(15) 0.0041(16) -0.0033(15)
C10 0.017(2) 0.020(2) 0.0172(19) 0.0017(16) 0.0053(16) -0.0030(15)
C11 0.022(2) 0.014(2) 0.029(2) 0.0075(17) 0.0085(18) 0.0025(15)
C12 0.026(2) 0.008(2) 0.038(2) -0.0016(17) 0.0147(17) -0.0003(14)
C13 0.029(2) 0.017(2) 0.024(2) -0.0054(17) 0.0112(18) -0.0029(17)
C14 0.016(2) 0.0142(18) 0.0178(19) 0.0030(16) 0.0054(16) -0.0001(14)

loop_
_atom_type_symbol
_atom_type_description
_atom_type_scat_dispersion_real
_atom_type_scat_dispersion_imag
_atom_type_scat_source
C C 0.0033 0.0016 'International Tables Vol C Tables 4.2.6.8 and 6.1.1.4'
H H 0.0000 0.0000 'International Tables Vol C Tables 4.2.6.8 and 6.1.1.4'
N N 0.0061 0.0033 'International Tables Vol C Tables 4.2.6.8 and 6.1.1.4'
O O 0.0106 0.0060 'International Tables Vol C Tables 4.2.6.8 and 6.1.1.4'
Cl Cl 0.1484 0.1585 'International Tables Vol C Tables 4.2.6.8 and 6.1.1.4'
Pt Pt -1.7033 8.3905 'International Tables Vol C Tables 4.2.6.8 and 6.1.1.4'

loop_
_geom_angle_atom_site_label_1
_geom_angle_atom_site_label_2
_geom_angle_atom_site_label_3
_geom_angle
_geom_angle_site_symmetry_1
_geom_angle_site_symmetry_3
N1 Pt1 N1 180.0 . 3_655
N1 Pt1 Cl1 87.61(7) . .
N1 Pt1 Cl1 92.39(7) 3_655 .
N1 Pt1 Cl1 92.39(7) . 3_655
N1 Pt1 Cl1 87.61(7) 3_655 3_655
Cl1 Pt1 Cl1 179.999(1) . 3_655
C1 O1 N2 107.6(3) . .
C6 O2 C5 106.4(3) . .
C1 N1 C6 108.7(3) . .
C1 N1 Pt1 125.3(3) . .
C6 N1 Pt1 124.3(2) . .
O1 N2 C2 109.3(3) . .
O1 N2 C6 103.9(3) . .
C2 N2 C6 104.5(3) . .
N1 C1 O1 115.9(3) . .
N1 C1 C9 128.5(4) . .
O1 C1 C9 115.5(3) . .
N2 C2 C5 102.7(3) . .
N2 C2 C3 112.6(3) . .
C5 C2 C3 114.3(3) . .
N2 C2 C4 104.6(3) . .
C5 C2 C4 111.6(3) . .
C3 C2 C4 110.5(3) . .
C2 C3 H3A 109.5 . .
C2 C3 H3B 109.5 . .
H3A C3 H3B 109.5 . .
C2 C3 H3C 109.5 . .
H3A C3 H3C 109.5 . .
H3B C3 H3C 109.5 . .
C2 C4 H4A 109.5 . .
C2 C4 H4B 109.5 . .
H4A C4 H4B 109.5 . .
C2 C4 H4C 109.5 . .
H4A C4 H4C 109.5 . .
H4B C4 H4C 109.5 . .
O2 C5 C2 103.6(3) . .
O2 C5 H5A 111.0 . .
C2 C5 H5A 111.0 . .
O2 C5 H5B 111.0 . .
C2 C5 H5B 111.0 . .
H5A C5 H5B 109.0 . .
O2 C6 N1 111.3(3) . .
O2 C6 C7 109.6(3) . .
N1 C6 C7 112.7(3) . .
O2 C6 N2 107.5(3) . .
N1 C6 N2 103.8(3) . .
C7 C6 N2 111.7(3) . .
C6 C7 C8 113.1(3) . .
C6 C7 H7A 108.9 . .
C8 C7 H7A 108.9 . .
C6 C7 H7B 108.9 . .
C8 C7 H7B 108.9 . .
H7A C7 H7B 107.8 . .
C7 C8 H8A 109.5 . .
C7 C8 H8B 109.5 . .
H8A C8 H8B 109.5 . .
C7 C8 H8C 109.5 . .
H8A C8 H8C 109.5 . .
H8B C8 H8C 109.5 . .
C10 C9 C14 120.4(3) . .
C10 C9 C1 120.0(3) . .
C14 C9 C1 119.6(3) . .
C9 C10 C11 120.1(3) . .
C9 C10 H10 119.9 . .
C11 C10 H10 119.9 . .
C12 C11 C10 119.6(3) . .
C12 C11 H11 120.2 . .
C10 C11 H11 120.2 . .
C11 C12 C13 120.7(3) . .
C11 C12 H12 119.6 . .
C13 C12 H12 119.6 . .
C12 C13 C14 119.9(3) . .
C12 C13 H13 120.0 . .
C14 C13 H13 120.0 . .
C13 C14 C9 119.2(3) . .
C13 C14 H14 120.4 . .
C9 C14 H14 120.4 . .

loop_
_geom_bond_atom_site_label_1
_geom_bond_atom_site_label_2
_geom_bond_distance
_geom_bond_site_symmetry_2
Pt1 N1 2.011(2) .
Pt1 N1 2.011(2) 3_655
Pt1 Cl1 2.2930(9) .
Pt1 Cl1 2.2930(9) 3_655
O1 C1 1.331(4) .
O1 N2 1.468(4) .
O2 C6 1.395(4) .
O2 C5 1.430(4) .
N1 C1 1.277(4) .
N1 C6 1.478(4) .
N2 C2 1.503(4) .
N2 C6 1.505(5) .
C1 C9 1.468(5) .
C2 C5 1.507(5) .
C2 C3 1.517(5) .
C2 C4 1.522(5) .
C3 H3A 0.9800 .
C3 H3B 0.9800 .
C3 H3C 0.9800 .
C4 H4A 0.9800 .
C4 H4B 0.9800 .
C4 H4C 0.9800 .
C5 H5A 0.9900 .
C5 H5B 0.9900 .
C6 C7 1.504(5) .
C7 C8 1.513(5) .
C7 H7A 0.9900 .
C7 H7B 0.9900 .
C8 H8A 0.9800 .
C8 H8B 0.9800 .
C8 H8C 0.9800 .
C9 C10 1.373(5) .
C9 C14 1.387(5) .
C10 C11 1.385(5) .
C10 H10 0.9500 .
C11 C12 1.369(5) .
C11 H11 0.9500 .
C12 C13 1.379(5) .
C12 H12 0.9500 .
C13 C14 1.385(5) .
C13 H13 0.9500 .
C14 H14 0.9500 .
